data_1517104
loop_
_publ_author_name
'Mereacre, Valeriu'
'Kl\"ower, Frederik'
'Lan, Yanhua'
'Cl\'erac, Rodolphe'
'Wolny, Juliusz A.'
'Sch\"unemann, Volker'
'Anson, Christopher E.'
'Powell, Annie K.'

_publ_section_title
;
 Spin relaxation in antiferromagnetic Fe-Fe dimers slowed down by
 anisotropic Dy(III) ions.
;
_journal_name_full 'Beilstein journal of nanotechnology'
_journal_page_first 807
_journal_page_last 814
_journal_paper_doi 10.3762/bjnano.4.92
_journal_volume 4
_journal_year 2013
_chemical_formula_moiety 'C50 H100 Fe4 N10 O22 Y2, C6 H6 O'
_chemical_formula_sum 'C56 H106 Fe4 N10 O23 Y2'
_chemical_formula_weight 1688.72
_chemical_name_systematic
;
 ?
;
_space_group_crystal_system monoclinic
_space_group_IT_number 14
_space_group_name_Hall '-P 2ybc'
_space_group_name_H-M_alt 'P 1 21/c 1'
_symmetry_space_group_name_Hall '-P 2ybc'
_symmetry_space_group_name_H-M 'P 1 21/c 1'
_atom_sites_solution_hydrogens mixed
_atom_sites_solution_primary direct
_atom_sites_solution_secondary difmap
_audit_creation_method SHELXL-2013
_cell_angle_alpha 90
_cell_angle_beta 101.162(11)
_cell_angle_gamma 90
_cell_formula_units_Z 4
_cell_length_a 19.1485(18)
_cell_length_b 16.4725(10)
_cell_length_c 24.797(2)
_cell_measurement_reflns_used 7997
_cell_measurement_temperature 200(2)
_cell_measurement_theta_max 26.01
_cell_measurement_theta_min 2.47
_cell_volume 7673.6(11)
_computing_cell_refinement 'IPDS 2.92 (Stoe & Cie GmbH, 1999)'
_computing_data_collection 'IPDS 2.92 (Stoe & Cie GmbH, 1999)'
_computing_data_reduction 'IPDS 2.92 (Stoe & Cie GmbH, 1999)'
_computing_molecular_graphics 'Diamond 2.1 (Crystal Impact, 1998)'
_computing_publication_material 'SHELXL-2013 (Sheldrick, 2013)'
_computing_structure_refinement 'SHELXL-2013 (Sheldrick, 2013)'
_computing_structure_solution 'SHELXL-2013 (Sheldrick, 2013)'
_diffrn_ambient_temperature 200(2)
_diffrn_detector_area_resol_mean 6.667
_diffrn_measured_fraction_theta_full 0.995
_diffrn_measured_fraction_theta_max 0.986
_diffrn_measurement_device_type 'Stoe IPDS'
_diffrn_measurement_method 'area detector, \w-scans'
_diffrn_radiation_type MoK\a
_diffrn_radiation_wavelength 0.71073
_diffrn_reflns_av_R_equivalents 0.0635
_diffrn_reflns_av_unetI/netI 0.0413
_diffrn_reflns_Laue_measured_fraction_full 0.995
_diffrn_reflns_Laue_measured_fraction_max 0.986
_diffrn_reflns_limit_h_max 23
_diffrn_reflns_limit_h_min -23
_diffrn_reflns_limit_k_max 20
_diffrn_reflns_limit_k_min -20
_diffrn_reflns_limit_l_max 30
_diffrn_reflns_limit_l_min -30
_diffrn_reflns_number 82403
_diffrn_reflns_point_group_measured_fraction_full 0.995
_diffrn_reflns_point_group_measured_fraction_max 0.986
_diffrn_reflns_theta_full 25.250
_diffrn_reflns_theta_max 26.122
_diffrn_reflns_theta_min 2.473
_diffrn_source 'fine-focus sealed tube'
_exptl_absorpt_coefficient_mu 2.305
_exptl_absorpt_correction_T_max 0.671
_exptl_absorpt_correction_T_min 0.557
_exptl_absorpt_correction_type multi-scan
_exptl_absorpt_process_details
;
XPREP in SHELXTL 6.14 (BrukerAXS Inc., 2003)
;
_exptl_crystal_colour orange
_exptl_crystal_density_diffrn 1.462
_exptl_crystal_description block
_exptl_crystal_F_000 3512
_exptl_crystal_size_max 0.280
_exptl_crystal_size_mid 0.240
_exptl_crystal_size_min 0.210
_refine_diff_density_max 0.708
_refine_diff_density_min -0.576
_refine_diff_density_rms 0.091
_refine_ls_extinction_method none
_refine_ls_goodness_of_fit_ref 0.986
_refine_ls_hydrogen_treatment mixed
_refine_ls_matrix_type full
_refine_ls_number_parameters 917
_refine_ls_number_reflns 15075
_refine_ls_number_restraints 97
_refine_ls_restrained_S_all 1.003
_refine_ls_R_factor_all 0.0619
_refine_ls_R_factor_gt 0.0416
_refine_ls_shift/su_max 0.001
_refine_ls_shift/su_mean 0.000
_refine_ls_structure_factor_coef Fsqd
_refine_ls_weighting_details
;
 w=1/[\s^2^(Fo^2^)+(0.0711P)^2^]
 where P=(Fo^2^+2Fc^2^)/3
;
_refine_ls_weighting_scheme calc
_refine_ls_wR_factor_gt 0.0986
_refine_ls_wR_factor_ref 0.1073
_reflns_Friedel_coverage 0.000
_reflns_number_gt 11528
_reflns_number_total 15075
_reflns_threshold_expression 'I > 2\s(I)'
_cod_data_source_file FKFe4Y2.cif
_cod_data_source_block FKFe4Y2
_cod_original_cell_volume 7673.5(11)
_cod_database_code 1517104
_shelx_space_group_comment
;
The symmetry employed for this shelxl refinement is uniquely defined
by the following loop, which should always be used as a source of
symmetry information in preference to the above space-group names.
They are only intended as comments.
;
_shelx_estimated_absorpt_t_min 0.565
_shelx_estimated_absorpt_t_max 0.643
_shelxl_version_number 2013-2

loop_
_space_group_symop_operation_xyz
'x, y, z'
'-x, y+1/2, -z+1/2'
'-x, -y, -z'
'x, -y-1/2, z-1/2'

loop_
_atom_site_label
_atom_site_type_symbol
_atom_site_fract_x
_atom_site_fract_y
_atom_site_fract_z
_atom_site_U_iso_or_equiv
_atom_site_adp_type
_atom_site_occupancy
_atom_site_site_symmetry_order
_atom_site_calc_flag
_atom_site_refinement_flags_posn
_atom_site_refinement_flags_adp
_atom_site_refinement_flags_occupancy
_atom_site_disorder_assembly
_atom_site_disorder_group
Y1 Y 0.25157(2) 0.43418(2) 0.22176(2) 0.01808(8) Uani 1 1 d . . . . .
Y2 Y 0.26650(2) 0.62594(2) 0.31297(2) 0.01792(8) Uani 1 1 d . . . . .
Fe1 Fe 0.32820(2) 0.44476(3) 0.36335(2) 0.01935(10) Uani 1 1 d . . . . .
Fe2 Fe 0.30149(2) 0.61371(3) 0.17850(2) 0.01758(10) Uani 1 1 d . . . . .
Fe3 Fe 0.30894(2) 0.27160(3) 0.30838(2) 0.02173(11) Uani 1 1 d . . . . .
Fe4 Fe 0.29187(3) 0.78721(3) 0.23069(2) 0.02143(11) Uani 1 1 d . . . . .
O1 O 0.24519(12) 0.48133(13) 0.31157(9) 0.0181(4) Uani 1 1 d D . . . .
H1 H 0.2055(16) 0.478(2) 0.3217(15) 0.022 Uiso 1 1 d D U . . .
O2 O 0.23380(12) 0.57739(13) 0.22252(9) 0.0177(4) Uani 1 1 d D . . . .
H2 H 0.1893(16) 0.585(2) 0.2093(15) 0.021 Uiso 1 1 d D U . . .
N1 N 0.44292(16) 0.42682(18) 0.39604(14) 0.0318(7) Uani 1 1 d . U . . .
C1 C 0.47011(18) 0.3750(2) 0.35613(16) 0.0300(8) Uani 1 1 d . . . . .
H1A H 0.4667 0.3173 0.3665 0.036 Uiso 1 1 calc R U . . .
H1B H 0.5209 0.3877 0.3573 0.036 Uiso 1 1 calc R U . . .
C2 C 0.42852(17) 0.3878(2) 0.29788(15) 0.0271(8) Uani 1 1 d . . . . .
H2A H 0.4394 0.4421 0.2844 0.032 Uiso 1 1 calc R U . . .
H2B H 0.4425 0.3464 0.2731 0.032 Uiso 1 1 calc R U . . .
O3 O 0.35365(11) 0.38158(13) 0.29770(9) 0.0204(5) Uani 1 1 d . . . . .
C3A C 0.4818(4) 0.5095(4) 0.3883(4) 0.0315(16) Uani 0.58 1 d D U P A 1
H3A1 H 0.5207 0.5193 0.4202 0.038 Uiso 0.58 1 calc R U P A 1
H3A2 H 0.5026 0.5070 0.3547 0.038 Uiso 0.58 1 calc R U P A 1
C4A C 0.4282(4) 0.5772(5) 0.3833(4) 0.0279(17) Uani 0.58 1 d D U P A 1
H4A1 H 0.4149 0.5880 0.4193 0.034 Uiso 0.58 1 calc R U P A 1
H4A2 H 0.4479 0.6275 0.3704 0.034 Uiso 0.58 1 calc R U P A 1
C3B C 0.4637(5) 0.5063(6) 0.4135(4) 0.028(2) Uani 0.42 1 d D U P A 2
H3B1 H 0.5158 0.5091 0.4272 0.034 Uiso 0.42 1 calc R U P A 2
H3B2 H 0.4394 0.5237 0.4434 0.034 Uiso 0.42 1 calc R U P A 2
C4B C 0.4422(6) 0.5593(6) 0.3637(4) 0.025(2) Uani 0.42 1 d D U P A 2
H4B1 H 0.4536 0.6167 0.3734 0.030 Uiso 0.42 1 calc R U P A 2
H4B2 H 0.4685 0.5430 0.3348 0.030 Uiso 0.42 1 calc R U P A 2
O4 O 0.36736(11) 0.55018(14) 0.34405(10) 0.0228(5) Uani 1 1 d . U . . .
C5 C 0.4548(3) 0.3874(4) 0.45041(19) 0.0616(15) Uani 1 1 d . . . . .
H5A H 0.4388 0.3308 0.4463 0.092 Uiso 1 1 calc R U . . .
H5B H 0.4279 0.4162 0.4743 0.092 Uiso 1 1 calc R U . . .
H5C H 0.5057 0.3889 0.4668 0.092 Uiso 1 1 calc R U . . .
N2 N 0.40792(15) 0.63343(17) 0.15974(13) 0.0262(6) Uani 1 1 d . . . . .
C6 C 0.44315(19) 0.6948(2) 0.19960(17) 0.0315(8) Uani 1 1 d . . . . .
H6A H 0.4289 0.7499 0.1859 0.038 Uiso 1 1 calc R U . . .
H6B H 0.4955 0.6902 0.2037 0.038 Uiso 1 1 calc R U . . .
C7 C 0.42216(18) 0.6817(2) 0.25443(16) 0.0323(8) Uani 1 1 d . . . . .
H7A H 0.4423 0.6298 0.2706 0.039 Uiso 1 1 calc R U . . .
H7B H 0.4415 0.7261 0.2799 0.039 Uiso 1 1 calc R U . . .
O5 O 0.34625(11) 0.67989(13) 0.24752(9) 0.0201(5) Uani 1 1 d . . . . .
C8 C 0.4476(2) 0.5545(2) 0.17018(19) 0.0361(9) Uani 1 1 d . . . . .
H8A H 0.4771 0.5462 0.1419 0.043 Uiso 1 1 calc R U . . .
H8B H 0.4797 0.5563 0.2066 0.043 Uiso 1 1 calc R U . . .
C9 C 0.3966(2) 0.4859(2) 0.16849(17) 0.0317(8) Uani 1 1 d . . . . .
H9A H 0.3726 0.4752 0.1301 0.038 Uiso 1 1 calc R U . . .
H9B H 0.4224 0.4361 0.1833 0.038 Uiso 1 1 calc R U . . .
O6 O 0.34544(12) 0.50699(13) 0.20070(9) 0.0208(5) Uani 1 1 d . . . . .
C10 C 0.4031(2) 0.6616(3) 0.10333(18) 0.0456(11) Uani 1 1 d . . . . .
H10A H 0.3810 0.6194 0.0778 0.068 Uiso 1 1 calc R U . . .
H10B H 0.4510 0.6732 0.0968 0.068 Uiso 1 1 calc R U . . .
H10C H 0.3742 0.7110 0.0975 0.068 Uiso 1 1 calc R U . . .
N3 N 0.22577(16) 0.19868(18) 0.33701(14) 0.0328(7) Uani 1 1 d . . . . .
C11 C 0.2332(3) 0.2181(3) 0.3962(2) 0.0489(11) Uani 1 1 d . . . . .
H11A H 0.2714 0.1842 0.4176 0.059 Uiso 1 1 calc R U . . .
H11B H 0.1883 0.2048 0.4083 0.059 Uiso 1 1 calc R U . . .
C12 C 0.2505(3) 0.3057(3) 0.40773(19) 0.0464(11) Uani 1 1 d . . . . .
H12A H 0.2069 0.3387 0.3969 0.056 Uiso 1 1 calc R U . . .
H12B H 0.2683 0.3134 0.4476 0.056 Uiso 1 1 calc R U . . .
O7 O 0.30274(12) 0.33209(13) 0.37837(10) 0.0244(5) Uani 1 1 d . . . . .
C13 C 0.1572(2) 0.2262(3) 0.3053(2) 0.0610(15) Uani 1 1 d . U . . .
H13A H 0.1351 0.2638 0.3282 0.073 Uiso 0.76 1 calc R U P B 1
H13B H 0.1253 0.1787 0.2967 0.073 Uiso 0.76 1 calc R U P B 1
H13C H 0.1397 0.1844 0.2772 0.073 Uiso 0.24 1 calc R U P B 2
H13D H 0.1229 0.2287 0.3304 0.073 Uiso 0.24 1 calc R U P B 2
C14A C 0.1630(3) 0.2675(3) 0.2534(3) 0.0383(13) Uani 0.76 1 d . U P C 1
H14A H 0.1679 0.2268 0.2250 0.046 Uiso 0.76 1 calc R U P C 1
H14B H 0.1196 0.2999 0.2400 0.046 Uiso 0.76 1 calc R U P C 1
C14B C 0.1563(8) 0.2994(10) 0.2793(8) 0.030(3) Uiso 0.24 1 d . . P C 2
H14C H 0.1452 0.3425 0.3042 0.036 Uiso 0.24 1 calc R U P C 2
H14D H 0.1179 0.2990 0.2462 0.036 Uiso 0.24 1 calc R U P C 2
O8 O 0.22281(12) 0.31816(14) 0.26325(10) 0.0258(5) Uani 1 1 d . U . . .
C15 C 0.2345(3) 0.1111(3) 0.3300(3) 0.0654(16) Uani 1 1 d . . . . .
H15A H 0.2316 0.0989 0.2910 0.098 Uiso 1 1 calc R U . . .
H15B H 0.1968 0.0819 0.3436 0.098 Uiso 1 1 calc R U . . .
H15C H 0.2810 0.0941 0.3509 0.098 Uiso 1 1 calc R U . . .
N4 N 0.19441(17) 0.85539(19) 0.19354(14) 0.0332(7) Uani 1 1 d . . . . .
C16 C 0.1828(2) 0.8333(2) 0.13500(17) 0.0370(9) Uani 1 1 d . . . . .
H16A H 0.2150 0.8656 0.1167 0.044 Uiso 1 1 calc R U . . .
H16B H 0.1332 0.8464 0.1173 0.044 Uiso 1 1 calc R U . . .
C17 C 0.19626(19) 0.7446(2) 0.12763(16) 0.0310(8) Uani 1 1 d . . . . .
H17A H 0.1583 0.7118 0.1390 0.037 Uiso 1 1 calc R U . . .
H17B H 0.1965 0.7328 0.0885 0.037 Uiso 1 1 calc R U . . .
O9 O 0.26361(12) 0.72461(13) 0.16065(9) 0.0219(5) Uani 1 1 d . . . . .
C18 C 0.1361(2) 0.8241(3) 0.2199(2) 0.0517(13) Uani 1 1 d . . . . .
H18A H 0.1017 0.8681 0.2225 0.062 Uiso 1 1 calc R U . . .
H18B H 0.1105 0.7797 0.1974 0.062 Uiso 1 1 calc R U . . .
C19 C 0.1667(2) 0.7935(3) 0.2756(2) 0.0449(11) Uani 1 1 d . . . . .
H19A H 0.1842 0.8393 0.3004 0.054 Uiso 1 1 calc R U . . .
H19B H 0.1301 0.7637 0.2909 0.054 Uiso 1 1 calc R U . . .
O10 O 0.22292(12) 0.74171(14) 0.27090(10) 0.0252(5) Uani 1 1 d . . . . .
C20 C 0.2019(3) 0.9437(3) 0.2012(2) 0.0605(14) Uani 1 1 d . . . . .
H20A H 0.2092 0.9566 0.2405 0.091 Uiso 1 1 calc R U . . .
H20B H 0.1587 0.9707 0.1818 0.091 Uiso 1 1 calc R U . . .
H20C H 0.2429 0.9628 0.1864 0.091 Uiso 1 1 calc R U . . .
O11 O 0.30563(14) 0.48243(14) 0.43380(10) 0.0279(5) Uani 1 1 d . . . . .
O12 O 0.26350(14) 0.60397(15) 0.40525(10) 0.0291(6) Uani 1 1 d . . . . .
C21 C 0.27987(18) 0.5523(2) 0.44159(14) 0.0253(7) Uani 1 1 d . . . . .
C22 C 0.2691(2) 0.5710(2) 0.49950(15) 0.0316(8) Uani 1 1 d . . . . .
C23 C 0.3333(3) 0.5430(4) 0.5409(2) 0.0752(18) Uani 1 1 d . . . . .
H23A H 0.3753 0.5738 0.5358 0.113 Uiso 1 1 calc R U . . .
H23B H 0.3413 0.4850 0.5355 0.113 Uiso 1 1 calc R U . . .
H23C H 0.3249 0.5519 0.5782 0.113 Uiso 1 1 calc R U . . .
C24 C 0.2597(4) 0.6608(3) 0.5060(2) 0.086(2) Uani 1 1 d . . . . .
H24A H 0.2180 0.6793 0.4794 0.130 Uiso 1 1 calc R U . . .
H24B H 0.3022 0.6893 0.4995 0.130 Uiso 1 1 calc R U . . .
H24C H 0.2526 0.6723 0.5434 0.130 Uiso 1 1 calc R U . . .
C25 C 0.2056(3) 0.5222(4) 0.5088(2) 0.0693(17) Uani 1 1 d . . . . .
H25A H 0.1631 0.5394 0.4825 0.104 Uiso 1 1 calc R U . . .
H25B H 0.1981 0.5313 0.5464 0.104 Uiso 1 1 calc R U . . .
H25C H 0.2143 0.4644 0.5036 0.104 Uiso 1 1 calc R U . . .
O13 O 0.21758(13) 0.45665(15) 0.12542(10) 0.0293(5) Uani 1 1 d . . . . .
O14 O 0.25657(13) 0.57804(15) 0.10439(10) 0.0283(5) Uani 1 1 d . . . . .
C26 C 0.2260(2) 0.5093(2) 0.09194(15) 0.0301(8) Uani 1 1 d . . . . .
C27 C 0.1999(3) 0.4957(3) 0.03058(18) 0.0544(13) Uani 1 1 d D . . . .
C28A C 0.1506(5) 0.4275(6) 0.0171(5) 0.070(3) Uiso 0.58 1 d D . P D 1
H28A H 0.1363 0.4229 -0.0230 0.106 Uiso 0.58 1 calc R U P D 1
H28B H 0.1084 0.4368 0.0331 0.106 Uiso 0.58 1 calc R U P D 1
H28C H 0.1741 0.3773 0.0320 0.106 Uiso 0.58 1 calc R U P D 1
C29A C 0.1804(5) 0.5741(5) -0.0008(5) 0.075(3) Uiso 0.58 1 d D . P D 1
H29A H 0.2169 0.6152 0.0119 0.113 Uiso 0.58 1 calc R U P D 1
H29B H 0.1343 0.5934 0.0055 0.113 Uiso 0.58 1 calc R U P D 1
H29C H 0.1774 0.5644 -0.0402 0.113 Uiso 0.58 1 calc R U P D 1
C30A C 0.2739(4) 0.4693(6) 0.0111(4) 0.067(3) Uiso 0.58 1 d D . P D 1
H30A H 0.3087 0.5134 0.0194 0.101 Uiso 0.58 1 calc R U P D 1
H30B H 0.2641 0.4587 -0.0285 0.101 Uiso 0.58 1 calc R U P D 1
H30C H 0.2931 0.4202 0.0309 0.101 Uiso 0.58 1 calc R U P D 1
C28B C 0.1709(5) 0.4080(5) 0.0188(4) 0.031(2) Uiso 0.42 1 d D . P D 2
H28D H 0.1392 0.3945 0.0441 0.046 Uiso 0.42 1 calc R U P D 2
H28E H 0.2108 0.3696 0.0241 0.046 Uiso 0.42 1 calc R U P D 2
H28F H 0.1446 0.4045 -0.0191 0.046 Uiso 0.42 1 calc R U P D 2
C29B C 0.1280(6) 0.5499(7) 0.0192(6) 0.069(4) Uiso 0.42 1 d D . P D 2
H29D H 0.0963 0.5319 0.0436 0.104 Uiso 0.42 1 calc R U P D 2
H29E H 0.1039 0.5433 -0.0191 0.104 Uiso 0.42 1 calc R U P D 2
H29F H 0.1403 0.6071 0.0264 0.104 Uiso 0.42 1 calc R U P D 2
C30B C 0.2460(6) 0.5223(8) -0.0049(6) 0.068(4) Uiso 0.42 1 d D . P D 2
H30D H 0.2238 0.5107 -0.0432 0.102 Uiso 0.42 1 calc R U P D 2
H30E H 0.2915 0.4934 0.0044 0.102 Uiso 0.42 1 calc R U P D 2
H30F H 0.2542 0.5808 -0.0003 0.102 Uiso 0.42 1 calc R U P D 2
O15 O 0.33046(15) 0.22484(15) 0.23914(11) 0.0343(6) Uani 1 1 d . . . . .
O16 O 0.30500(15) 0.32901(15) 0.18186(11) 0.0328(6) Uani 1 1 d . . . . .
C31 C 0.3177(2) 0.2559(2) 0.19152(16) 0.0305(8) Uani 1 1 d . . . . .
C32 C 0.3196(2) 0.1980(2) 0.14394(17) 0.0407(10) Uani 1 1 d D . . . .
C33A C 0.3948(4) 0.1610(6) 0.1518(4) 0.053(2) Uiso 0.58 1 d D . P E 1
H33A H 0.3971 0.1234 0.1216 0.080 Uiso 0.58 1 calc R U P E 1
H33B H 0.4052 0.1316 0.1868 0.080 Uiso 0.58 1 calc R U P E 1
H33C H 0.4298 0.2044 0.1520 0.080 Uiso 0.58 1 calc R U P E 1
C34A C 0.3007(6) 0.2400(6) 0.0890(4) 0.059(2) Uiso 0.58 1 d D . P E 1
H34A H 0.3025 0.2008 0.0596 0.089 Uiso 0.58 1 calc R U P E 1
H34B H 0.3348 0.2839 0.0872 0.089 Uiso 0.58 1 calc R U P E 1
H34C H 0.2527 0.2627 0.0845 0.089 Uiso 0.58 1 calc R U P E 1
C35A C 0.2696(6) 0.1277(6) 0.1478(5) 0.077(3) Uiso 0.58 1 d D . P E 1
H35A H 0.2703 0.0899 0.1174 0.116 Uiso 0.58 1 calc R U P E 1
H35B H 0.2211 0.1484 0.1456 0.116 Uiso 0.58 1 calc R U P E 1
H35C H 0.2850 0.0994 0.1828 0.116 Uiso 0.58 1 calc R U P E 1
C33B C 0.3675(9) 0.1251(9) 0.1616(8) 0.089(5) Uiso 0.42 1 d D . P E 2
H33D H 0.3671 0.0893 0.1300 0.134 Uiso 0.42 1 calc R U P E 2
H33E H 0.3500 0.0953 0.1905 0.134 Uiso 0.42 1 calc R U P E 2
H33F H 0.4162 0.1438 0.1757 0.134 Uiso 0.42 1 calc R U P E 2
C34B C 0.3358(9) 0.2462(9) 0.0943(6) 0.070(4) Uiso 0.42 1 d D . P E 2
H34D H 0.3369 0.2090 0.0637 0.105 Uiso 0.42 1 calc R U P E 2
H34E H 0.3820 0.2732 0.1047 0.105 Uiso 0.42 1 calc R U P E 2
H34F H 0.2986 0.2870 0.0831 0.105 Uiso 0.42 1 calc R U P E 2
C35B C 0.2447(6) 0.1619(10) 0.1309(7) 0.074(4) Uiso 0.42 1 d D . P E 2
H35D H 0.2415 0.1232 0.1004 0.111 Uiso 0.42 1 calc R U P E 2
H35E H 0.2099 0.2054 0.1204 0.111 Uiso 0.42 1 calc R U P E 2
H35F H 0.2347 0.1338 0.1634 0.111 Uiso 0.42 1 calc R U P E 2
O17 O 0.34227(15) 0.83439(15) 0.30266(11) 0.0326(6) Uani 1 1 d . . . . .
O18 O 0.33908(15) 0.72976(14) 0.35926(11) 0.0321(6) Uani 1 1 d . . . . .
C36 C 0.3549(2) 0.8006(2) 0.34937(15) 0.0280(8) Uani 1 1 d . . . . .
C37 C 0.3955(2) 0.8525(3) 0.39661(17) 0.0413(10) Uani 1 1 d . . . . .
C38 C 0.3913(4) 0.8181(4) 0.4512(2) 0.096(3) Uani 1 1 d . . . . .
H38A H 0.4193 0.8518 0.4802 0.145 Uiso 1 1 calc R U . . .
H38B H 0.4104 0.7628 0.4540 0.145 Uiso 1 1 calc R U . . .
H38C H 0.3416 0.8171 0.4556 0.145 Uiso 1 1 calc R U . . .
C39 C 0.3685(5) 0.9401(3) 0.3901(3) 0.104(3) Uani 1 1 d . . . . .
H39A H 0.3727 0.9605 0.3538 0.156 Uiso 1 1 calc R U . . .
H39B H 0.3970 0.9741 0.4186 0.156 Uiso 1 1 calc R U . . .
H39C H 0.3185 0.9418 0.3939 0.156 Uiso 1 1 calc R U . . .
C40 C 0.4721(3) 0.8551(5) 0.3887(3) 0.104(3) Uani 1 1 d . . . . .
H40A H 0.4736 0.8761 0.3520 0.156 Uiso 1 1 calc R U . . .
H40B H 0.4922 0.8002 0.3925 0.156 Uiso 1 1 calc R U . . .
H40C H 0.4999 0.8906 0.4165 0.156 Uiso 1 1 calc R U . . .
O19 O 0.13162(12) 0.44215(14) 0.20423(11) 0.0269(5) Uani 1 1 d . . . . .
O20 O 0.09824(14) 0.56698(15) 0.17639(12) 0.0364(6) Uani 1 1 d . . . . .
C41 C 0.08578(17) 0.4935(2) 0.18165(15) 0.0259(7) Uani 1 1 d . . . . .
C42 C 0.01095(19) 0.4605(2) 0.15949(18) 0.0353(9) Uani 1 1 d . . . . .
C43 C 0.0161(3) 0.3969(4) 0.1163(3) 0.0749(18) Uani 1 1 d . . . . .
H43A H 0.0499 0.3547 0.1322 0.112 Uiso 1 1 calc R U . . .
H43B H 0.0325 0.4224 0.0852 0.112 Uiso 1 1 calc R U . . .
H43C H -0.0309 0.3724 0.1034 0.112 Uiso 1 1 calc R U . . .
C44 C -0.0399(2) 0.5270(3) 0.1363(3) 0.0649(16) Uani 1 1 d . . . . .
H44A H -0.0872 0.5038 0.1230 0.097 Uiso 1 1 calc R U . . .
H44B H -0.0231 0.5533 0.1057 0.097 Uiso 1 1 calc R U . . .
H44C H -0.0424 0.5672 0.1650 0.097 Uiso 1 1 calc R U . . .
C45 C -0.0149(3) 0.4199(5) 0.2067(3) 0.087(2) Uani 1 1 d . . . . .
H45A H 0.0181 0.3764 0.2217 0.130 Uiso 1 1 calc R U . . .
H45B H -0.0624 0.3970 0.1935 0.130 Uiso 1 1 calc R U . . .
H45C H -0.0171 0.4600 0.2355 0.130 Uiso 1 1 calc R U . . .
O21 O 0.14905(13) 0.61891(14) 0.31742(11) 0.0284(5) Uani 1 1 d . . . . .
O22 O 0.11925(14) 0.49723(15) 0.34356(13) 0.0375(7) Uani 1 1 d . . . . .
C46 C 0.10732(18) 0.5710(2) 0.33536(16) 0.0280(8) Uani 1 1 d . . . . .
C47 C 0.0386(2) 0.6092(3) 0.3469(2) 0.0430(10) Uani 1 1 d . . . . .
C48 C -0.0018(3) 0.6455(5) 0.2942(3) 0.086(2) Uani 1 1 d . . . . .
H48A H 0.0288 0.6843 0.2797 0.129 Uiso 1 1 calc R U . . .
H48B H -0.0442 0.6736 0.3014 0.129 Uiso 1 1 calc R U . . .
H48C H -0.0163 0.6023 0.2672 0.129 Uiso 1 1 calc R U . . .
C49 C -0.0063(3) 0.5477(4) 0.3704(3) 0.088(2) Uani 1 1 d . . . . .
H49A H -0.0487 0.5745 0.3787 0.132 Uiso 1 1 calc R U . . .
H49B H 0.0216 0.5245 0.4042 0.132 Uiso 1 1 calc R U . . .
H49C H -0.0208 0.5043 0.3436 0.132 Uiso 1 1 calc R U . . .
C50 C 0.0592(3) 0.6777(3) 0.3877(3) 0.0702(17) Uani 1 1 d . . . . .
H50A H 0.0873 0.7180 0.3721 0.105 Uiso 1 1 calc R U . . .
H50B H 0.0875 0.6560 0.4218 0.105 Uiso 1 1 calc R U . . .
H50C H 0.0161 0.7035 0.3955 0.105 Uiso 1 1 calc R U . . .
N11 N 0.38629(17) 0.19715(19) 0.34636(15) 0.0344(7) Uani 1 1 d . . . . .
N12 N 0.40207(17) 0.1786(2) 0.39327(17) 0.0415(9) Uani 1 1 d . . . . .
N13 N 0.4197(3) 0.1594(4) 0.4382(2) 0.0814(16) Uani 1 1 d . . . . .
N21 N 0.34991(19) 0.86471(19) 0.19488(14) 0.0356(8) Uani 1 1 d . . . . .
N22 N 0.38835(17) 0.91676(19) 0.21701(15) 0.0342(7) Uani 1 1 d . . . . .
N23 N 0.4261(2) 0.9673(3) 0.2357(2) 0.0627(12) Uani 1 1 d . . . . .
O61A O 0.0424(2) 0.3593(3) 0.3442(2) 0.0327(10) Uani 0.58 1 d . U P F 1
H61A H 0.0644 0.4037 0.3469 0.039 Uiso 0.58 1 calc R U P F 1
C61A C 0.0440(7) 0.3279(6) 0.3957(3) 0.038(3) Uani 0.58 1 d G U P F 1
C62A C 0.0113(6) 0.2538(6) 0.4009(3) 0.051(3) Uani 0.58 1 d G U P F 1
H62A H -0.0129 0.2261 0.3691 0.061 Uiso 0.58 1 calc R U P F 1
C63A C 0.0140(5) 0.2201(4) 0.4527(4) 0.063(3) Uani 0.58 1 d G U P F 1
H63A H -0.0084 0.1694 0.4563 0.075 Uiso 0.58 1 calc R U P F 1
C64A C 0.0494(6) 0.2605(5) 0.4992(3) 0.085(4) Uani 0.58 1 d G U P F 1
H64A H 0.0512 0.2375 0.5346 0.102 Uiso 0.58 1 calc R U P F 1
C65A C 0.0821(5) 0.3347(5) 0.4940(3) 0.079(4) Uani 0.58 1 d G U P F 1
H65A H 0.1063 0.3623 0.5258 0.095 Uiso 0.58 1 calc R U P F 1
C66A C 0.0794(6) 0.3684(5) 0.4422(4) 0.056(3) Uani 0.58 1 d G U P F 1
H66A H 0.1018 0.4190 0.4387 0.067 Uiso 0.58 1 calc R U P F 1
O61B O -0.0150(7) 0.2043(8) 0.3344(5) 0.102(4) Uani 0.42 1 d . U P G 2
H61B H -0.0342 0.1595 0.3388 0.122 Uiso 0.42 1 calc R U P G 2
C61B C 0.0033(10) 0.2424(11) 0.3836(4) 0.050(3) Uani 0.42 1 d G U P G 2
C62B C -0.0130(8) 0.2050(7) 0.4299(5) 0.061(4) Uani 0.42 1 d G U P G 2
H62B H -0.0367 0.1540 0.4265 0.074 Uiso 0.42 1 calc R U P G 2
C63B C 0.0054(8) 0.2420(8) 0.4810(4) 0.080(6) Uani 0.42 1 d G U P G 2
H63B H -0.0058 0.2164 0.5126 0.096 Uiso 0.42 1 calc R U P G 2
C64B C 0.0400(8) 0.3166(9) 0.4859(6) 0.097(6) Uani 0.42 1 d G U P G 2
H64B H 0.0526 0.3419 0.5209 0.117 Uiso 0.42 1 calc R U P G 2
C65B C 0.0563(9) 0.3541(9) 0.4397(8) 0.082(6) Uani 0.42 1 d G U P G 2
H65B H 0.0800 0.4051 0.4430 0.098 Uiso 0.42 1 calc R U P G 2
C66B C 0.0379(11) 0.3170(12) 0.3885(6) 0.065(5) Uani 0.42 1 d G U P G 2
H66B H 0.0491 0.3426 0.3569 0.078 Uiso 0.42 1 calc R U P G 2

loop_
_atom_site_aniso_label
_atom_site_aniso_U_11
_atom_site_aniso_U_22
_atom_site_aniso_U_33
_atom_site_aniso_U_23
_atom_site_aniso_U_13
_atom_site_aniso_U_12
Y1 0.02057(15) 0.01471(14) 0.01881(17) -0.00106(11) 0.00343(12) -0.00116(11)
Y2 0.02319(16) 0.01521(15) 0.01605(16) 0.00085(11) 0.00554(12) 0.00034(11)
Fe1 0.0214(2) 0.0179(2) 0.0179(2) -0.00004(18) 0.00177(18) 0.00320(18)
Fe2 0.0200(2) 0.0174(2) 0.0161(2) 0.00005(17) 0.00537(17) -0.00143(17)
Fe3 0.0229(2) 0.0156(2) 0.0267(3) 0.00155(18) 0.00488(19) 0.00042(18)
Fe4 0.0278(2) 0.0159(2) 0.0220(3) 0.00213(18) 0.0084(2) -0.00154(18)
O1 0.0179(10) 0.0174(11) 0.0193(12) 0.0008(9) 0.0046(9) 0.0011(9)
O2 0.0174(10) 0.0172(11) 0.0192(12) -0.0006(9) 0.0053(9) -0.0017(9)
N1 0.0277(15) 0.0246(15) 0.0366(19) -0.0059(13) -0.0100(13) 0.0053(12)
C1 0.0201(17) 0.034(2) 0.035(2) 0.0037(16) 0.0041(15) 0.0024(14)
C2 0.0174(16) 0.0323(19) 0.033(2) 0.0033(15) 0.0073(14) 0.0012(14)
O3 0.0185(11) 0.0196(11) 0.0242(13) -0.0007(9) 0.0070(9) 0.0011(9)
C3A 0.017(3) 0.024(3) 0.048(5) -0.004(3) -0.006(3) -0.002(3)
C4A 0.022(4) 0.024(4) 0.034(5) 0.002(3) -0.003(3) -0.001(3)
C3B 0.021(5) 0.029(5) 0.034(6) -0.004(4) 0.003(4) -0.001(4)
C4B 0.018(4) 0.015(4) 0.040(6) -0.015(4) 0.000(4) -0.006(4)
O4 0.0182(11) 0.0258(12) 0.0230(13) 0.0015(10) 0.0005(9) -0.0002(9)
C5 0.050(3) 0.100(4) 0.027(3) -0.007(3) -0.010(2) 0.037(3)
N2 0.0248(15) 0.0267(15) 0.0304(17) 0.0026(12) 0.0132(13) -0.0010(12)
C6 0.0230(17) 0.033(2) 0.041(2) -0.0032(16) 0.0133(16) -0.0058(15)
C7 0.0190(17) 0.041(2) 0.035(2) -0.0039(17) 0.0019(15) 0.0004(15)
O5 0.0183(11) 0.0196(11) 0.0217(13) -0.0008(9) 0.0022(9) -0.0013(9)
C8 0.032(2) 0.031(2) 0.051(3) 0.0031(18) 0.0230(18) 0.0051(16)
C9 0.0327(19) 0.0298(19) 0.038(2) 0.0002(16) 0.0192(17) 0.0089(15)
O6 0.0210(11) 0.0217(11) 0.0215(12) 0.0002(9) 0.0087(9) 0.0008(9)
C10 0.043(2) 0.065(3) 0.033(2) 0.012(2) 0.0185(19) -0.006(2)
N3 0.0317(16) 0.0264(16) 0.039(2) 0.0099(14) 0.0045(14) -0.0070(13)
C11 0.057(3) 0.047(3) 0.047(3) 0.012(2) 0.021(2) -0.012(2)
C12 0.064(3) 0.045(2) 0.038(3) 0.0002(19) 0.030(2) -0.010(2)
O7 0.0296(12) 0.0196(11) 0.0256(13) 0.0037(10) 0.0096(10) 0.0012(9)
C13 0.032(2) 0.074(3) 0.070(4) 0.038(3) -0.006(2) -0.021(2)
C14A 0.025(2) 0.033(3) 0.055(4) 0.009(3) 0.002(2) -0.012(2)
O8 0.0224(12) 0.0214(12) 0.0318(15) 0.0055(10) 0.0009(10) -0.0058(9)
C15 0.076(4) 0.024(2) 0.101(5) 0.002(2) 0.030(3) -0.014(2)
N4 0.0420(18) 0.0281(16) 0.0322(19) 0.0115(13) 0.0141(15) 0.0162(14)
C16 0.045(2) 0.035(2) 0.032(2) 0.0140(17) 0.0093(18) 0.0080(17)
C17 0.0297(18) 0.0303(19) 0.030(2) 0.0103(16) -0.0018(15) 0.0038(15)
O9 0.0249(12) 0.0217(11) 0.0193(12) 0.0035(9) 0.0046(9) 0.0003(9)
C18 0.037(2) 0.076(3) 0.047(3) 0.026(2) 0.022(2) 0.026(2)
C19 0.045(2) 0.043(2) 0.054(3) 0.021(2) 0.028(2) 0.0219(19)
O10 0.0284(12) 0.0215(12) 0.0290(14) 0.0072(10) 0.0138(10) 0.0060(10)
C20 0.090(4) 0.032(2) 0.060(3) 0.005(2) 0.015(3) 0.027(2)
O11 0.0401(14) 0.0250(12) 0.0194(13) 0.0016(10) 0.0079(11) 0.0055(11)
O12 0.0440(15) 0.0273(13) 0.0184(13) 0.0037(10) 0.0125(11) 0.0066(11)
C21 0.0277(17) 0.0278(18) 0.0214(19) -0.0001(14) 0.0073(14) -0.0009(14)
C22 0.045(2) 0.034(2) 0.0178(19) 0.0021(15) 0.0114(16) 0.0000(17)
C23 0.075(4) 0.122(5) 0.025(3) -0.005(3) -0.001(2) 0.013(4)
C24 0.184(7) 0.043(3) 0.050(4) -0.005(2) 0.066(4) 0.004(4)
C25 0.076(4) 0.091(4) 0.052(3) -0.013(3) 0.040(3) -0.020(3)
O13 0.0373(14) 0.0302(13) 0.0182(13) 0.0003(10) 0.0001(10) -0.0034(11)
O14 0.0373(14) 0.0279(13) 0.0188(13) -0.0008(10) 0.0028(10) -0.0046(11)
C26 0.034(2) 0.033(2) 0.022(2) -0.0061(15) 0.0035(15) 0.0014(16)
C27 0.096(4) 0.043(2) 0.016(2) -0.0024(18) -0.008(2) -0.011(2)
O15 0.0475(16) 0.0229(13) 0.0326(16) -0.0052(11) 0.0078(12) 0.0076(11)
O16 0.0479(16) 0.0225(13) 0.0305(15) -0.0040(11) 0.0138(12) 0.0029(11)
C31 0.035(2) 0.0233(18) 0.035(2) -0.0037(15) 0.0097(16) 0.0032(15)
C32 0.058(3) 0.030(2) 0.034(2) -0.0096(17) 0.0088(19) 0.0074(18)
O17 0.0503(16) 0.0231(13) 0.0250(15) -0.0032(10) 0.0088(12) -0.0101(11)
O18 0.0496(16) 0.0200(12) 0.0246(14) -0.0005(10) 0.0020(12) -0.0086(11)
C36 0.0346(19) 0.0231(17) 0.027(2) -0.0054(15) 0.0080(15) -0.0060(15)
C37 0.059(3) 0.038(2) 0.027(2) -0.0111(17) 0.0085(19) -0.017(2)
C38 0.172(7) 0.082(4) 0.032(3) -0.011(3) 0.010(4) -0.068(5)
C39 0.185(8) 0.041(3) 0.075(5) -0.036(3) -0.004(5) 0.001(4)
C40 0.065(4) 0.164(8) 0.080(5) -0.046(5) 0.011(3) -0.057(5)
O19 0.0191(11) 0.0228(12) 0.0369(15) 0.0048(10) 0.0006(10) -0.0009(9)
O20 0.0306(14) 0.0246(13) 0.0516(19) 0.0066(12) 0.0021(12) -0.0006(11)
C41 0.0199(16) 0.0298(19) 0.0268(19) 0.0047(15) 0.0013(14) -0.0040(14)
C42 0.0219(18) 0.040(2) 0.041(2) 0.0031(18) -0.0014(16) -0.0037(16)
C43 0.045(3) 0.073(4) 0.098(5) -0.041(3) -0.006(3) -0.006(3)
C44 0.035(2) 0.063(3) 0.083(4) 0.001(3) -0.021(2) 0.012(2)
C45 0.040(3) 0.131(6) 0.087(5) 0.047(4) 0.008(3) -0.029(3)
O21 0.0250(12) 0.0269(13) 0.0364(15) 0.0068(11) 0.0136(11) 0.0039(10)
O22 0.0330(14) 0.0255(13) 0.0580(19) 0.0113(13) 0.0191(13) 0.0032(11)
C46 0.0214(17) 0.0321(19) 0.032(2) 0.0031(15) 0.0074(14) 0.0029(14)
C47 0.030(2) 0.042(2) 0.061(3) 0.003(2) 0.021(2) 0.0077(18)
C48 0.047(3) 0.115(5) 0.090(5) 0.015(4) -0.002(3) 0.038(3)
C49 0.050(3) 0.065(4) 0.169(7) 0.017(4) 0.071(4) 0.009(3)
C50 0.073(4) 0.064(3) 0.087(4) -0.011(3) 0.049(3) 0.015(3)
N11 0.0354(17) 0.0284(16) 0.041(2) 0.0092(15) 0.0109(15) 0.0106(14)
N12 0.0282(17) 0.040(2) 0.055(3) 0.0125(18) 0.0045(16) 0.0037(14)
N13 0.064(3) 0.121(5) 0.052(3) 0.036(3) -0.006(2) 0.012(3)
N21 0.048(2) 0.0295(17) 0.0318(19) 0.0024(14) 0.0150(15) -0.0111(15)
N22 0.0334(17) 0.0291(17) 0.043(2) 0.0012(15) 0.0155(15) -0.0032(15)
N23 0.056(3) 0.051(2) 0.082(3) -0.012(2) 0.019(2) -0.029(2)
O61A 0.034(2) 0.024(2) 0.039(3) 0.0089(19) 0.006(2) -0.0063(18)
C61A 0.033(6) 0.039(5) 0.047(5) 0.016(5) 0.022(5) 0.008(4)
C62A 0.048(6) 0.038(5) 0.073(7) 0.021(5) 0.026(6) 0.006(4)
C63A 0.077(9) 0.041(5) 0.084(9) 0.027(5) 0.049(7) 0.011(5)
C64A 0.138(13) 0.065(8) 0.065(7) 0.020(6) 0.051(7) 0.018(7)
C65A 0.129(12) 0.066(7) 0.047(6) 0.006(5) 0.029(7) 0.009(7)
C66A 0.062(8) 0.063(7) 0.046(5) 0.010(4) 0.019(5) 0.006(5)
O61B 0.129(10) 0.099(8) 0.077(7) -0.011(6) 0.018(7) -0.020(7)
C61B 0.042(7) 0.060(8) 0.046(6) -0.002(6) 0.008(6) 0.014(6)
C62B 0.058(10) 0.072(9) 0.051(7) 0.001(6) 0.004(6) 0.020(7)
C63B 0.130(18) 0.065(10) 0.042(8) 0.003(7) 0.011(9) -0.007(10)
C64B 0.117(18) 0.091(13) 0.074(10) -0.008(9) -0.007(11) -0.017(12)
C65B 0.080(16) 0.060(10) 0.106(12) -0.008(8) 0.019(11) -0.021(9)
C66B 0.028(9) 0.072(11) 0.093(10) -0.013(9) 0.006(9) 0.009(8)

loop_
_atom_type_symbol
_atom_type_description
_atom_type_scat_dispersion_real
_atom_type_scat_dispersion_imag
_atom_type_scat_source
C C 0.0033 0.0016 'International Tables Vol C Tables 4.2.6.8 and 6.1.1.4'
H H 0.0000 0.0000 'International Tables Vol C Tables 4.2.6.8 and 6.1.1.4'
N N 0.0061 0.0033 'International Tables Vol C Tables 4.2.6.8 and 6.1.1.4'
O O 0.0106 0.0060 'International Tables Vol C Tables 4.2.6.8 and 6.1.1.4'
Fe Fe 0.3463 0.8444 'International Tables Vol C Tables 4.2.6.8 and 6.1.1.4'
Y Y -2.7962 3.5667 'International Tables Vol C Tables 4.2.6.8 and 6.1.1.4'

loop_
_geom_angle_atom_site_label_1
_geom_angle_atom_site_label_2
_geom_angle_atom_site_label_3
_geom_angle
O19 Y1 O8 79.08(8)
O19 Y1 O6 137.36(8)
O8 Y1 O6 143.45(8)
O19 Y1 O16 118.42(9)
O8 Y1 O16 74.53(9)
O6 Y1 O16 82.22(8)
O19 Y1 O13 74.18(9)
O8 Y1 O13 122.57(9)
O6 Y1 O13 76.42(8)
O16 Y1 O13 75.30(9)
O19 Y1 O1 85.79(9)
O8 Y1 O1 77.98(8)
O6 Y1 O1 103.04(8)
O16 Y1 O1 138.23(9)
O13 Y1 O1 146.45(8)
O19 Y1 O2 78.61(8)
O8 Y1 O2 140.89(8)
O6 Y1 O2 66.76(7)
O16 Y1 O2 144.57(8)
O13 Y1 O2 80.93(8)
O1 Y1 O2 68.72(7)
O19 Y1 O3 139.20(8)
O8 Y1 O3 66.84(7)
O6 Y1 O3 80.01(7)
O16 Y1 O3 74.21(8)
O13 Y1 O3 143.50(8)
O1 Y1 O3 66.25(7)
O2 Y1 O3 114.49(7)
O10 Y2 O21 77.57(8)
O10 Y2 O4 145.52(8)
O21 Y2 O4 136.78(8)
O10 Y2 O12 120.58(8)
O21 Y2 O12 74.44(9)
O4 Y2 O12 76.44(9)
O10 Y2 O2 80.79(8)
O21 Y2 O2 86.88(9)
O4 Y2 O2 100.74(8)
O12 Y2 O2 146.38(8)
O10 Y2 O18 75.06(9)
O21 Y2 O18 120.55(9)
O4 Y2 O18 81.55(9)
O12 Y2 O18 76.03(9)
O2 Y2 O18 137.31(8)
O10 Y2 O1 141.34(8)
O21 Y2 O1 77.57(8)
O4 Y2 O1 66.36(8)
O12 Y2 O1 79.90(8)
O2 Y2 O1 68.75(7)
O18 Y2 O1 143.56(8)
O10 Y2 O5 68.31(7)
O21 Y2 O5 139.06(8)
O4 Y2 O5 80.66(7)
O12 Y2 O5 142.98(8)
O2 Y2 O5 66.38(7)
O18 Y2 O5 72.11(8)
O1 Y2 O5 116.59(7)
O1 Fe1 O7 102.52(10)
O1 Fe1 O11 101.32(10)
O7 Fe1 O11 91.38(10)
O1 Fe1 O4 82.41(9)
O7 Fe1 O4 170.61(10)
O11 Fe1 O4 95.49(10)
O1 Fe1 O3 85.58(9)
O7 Fe1 O3 77.28(9)
O11 Fe1 O3 167.86(10)
O4 Fe1 O3 95.32(9)
O1 Fe1 N1 156.26(11)
O7 Fe1 N1 93.98(11)
O11 Fe1 N1 95.14(12)
O4 Fe1 N1 79.07(11)
O3 Fe1 N1 81.51(11)
O2 Fe2 O14 102.40(10)
O2 Fe2 O6 82.20(9)
O14 Fe2 O6 94.60(10)
O2 Fe2 O9 98.86(9)
O14 Fe2 O9 89.53(10)
O6 Fe2 O9 175.42(10)
O2 Fe2 O5 84.96(9)
O14 Fe2 O5 165.56(10)
O6 Fe2 O5 98.74(9)
O9 Fe2 O5 76.96(9)
O2 Fe2 N2 155.48(11)
O14 Fe2 N2 95.87(11)
O6 Fe2 N2 80.14(10)
O9 Fe2 N2 97.50(10)
O5 Fe2 N2 81.08(10)
O8 Fe3 O15 87.19(11)
O8 Fe3 N11 165.34(12)
O15 Fe3 N11 84.92(13)
O8 Fe3 O7 96.56(10)
O15 Fe3 O7 169.53(11)
N11 Fe3 O7 93.37(12)
O8 Fe3 O3 84.63(9)
O15 Fe3 O3 93.97(10)
N11 Fe3 O3 108.20(11)
O7 Fe3 O3 76.72(9)
O8 Fe3 N3 79.50(11)
O15 Fe3 N3 110.29(12)
N11 Fe3 N3 91.67(12)
O7 Fe3 N3 80.05(11)
O3 Fe3 N3 150.07(11)
O8 Fe3 Y1 38.34(7)
O10 Fe4 O9 98.60(10)
O10 Fe4 N21 163.09(12)
O9 Fe4 N21 91.36(12)
O10 Fe4 O17 87.19(11)
O9 Fe4 O17 166.02(10)
N21 Fe4 O17 86.28(12)
O10 Fe4 O5 86.11(9)
O9 Fe4 O5 76.95(9)
N21 Fe4 O5 109.56(12)
O17 Fe4 O5 90.85(10)
O10 Fe4 N4 78.97(11)
O9 Fe4 N4 80.58(11)
N21 Fe4 N4 89.30(13)
O17 Fe4 N4 113.13(12)
O5 Fe4 N4 150.76(11)
Fe1 O1 Y1 109.52(10)
Fe1 O1 Y2 100.52(9)
Y1 O1 Y2 107.19(8)
Fe1 O1 H1 117(3)
Y1 O1 H1 118(3)
Y2 O1 H1 103(3)
Fe2 O2 Y2 110.36(10)
Fe2 O2 Y1 100.86(9)
Y2 O2 Y1 109.40(9)
Fe2 O2 H2 117(3)
Y2 O2 H2 112(3)
Y1 O2 H2 106(3)
C3B N1 C5 98.2(5)
C3B N1 C1 128.8(5)
C5 N1 C1 110.3(3)
C5 N1 C3A 119.9(4)
C1 N1 C3A 100.4(4)
C3B N1 Fe1 101.0(4)
C5 N1 Fe1 111.2(3)
C1 N1 Fe1 106.6(2)
C3A N1 Fe1 107.3(3)
N1 C1 C2 111.6(3)
N1 C1 H1A 109.3
C2 C1 H1A 109.3
N1 C1 H1B 109.3
C2 C1 H1B 109.3
H1A C1 H1B 108.0
O3 C2 C1 109.4(3)
O3 C2 H2A 109.8
C1 C2 H2A 109.8
O3 C2 H2B 109.8
C1 C2 H2B 109.8
H2A C2 H2B 108.3
C2 O3 Fe3 120.41(19)
C2 O3 Fe1 110.4(2)
Fe3 O3 Fe1 100.11(9)
C2 O3 Y1 126.25(19)
Fe3 O3 Y1 96.59(8)
Fe1 O3 Y1 98.30(8)
C4A C3A N1 108.5(5)
C4A C3A H3A1 110.0
N1 C3A H3A1 110.0
C4A C3A H3A2 110.0
N1 C3A H3A2 110.0
H3A1 C3A H3A2 108.4
O4 C4A C3A 106.1(6)
O4 C4A H4A1 110.5
C3A C4A H4A1 110.5
O4 C4A H4A2 110.5
C3A C4A H4A2 110.5
H4A1 C4A H4A2 108.7
N1 C3B C4B 105.6(8)
N1 C3B H3B1 110.6
C4B C3B H3B1 110.6
N1 C3B H3B2 110.6
C4B C3B H3B2 110.6
H3B1 C3B H3B2 108.8
O4 C4B C3B 108.5(8)
O4 C4B H4B1 110.0
C3B C4B H4B1 110.0
O4 C4B H4B2 110.0
C3B C4B H4B2 110.0
H4B1 C4B H4B2 108.4
C4B O4 Fe1 114.2(4)
C4A O4 Fe1 113.7(3)
C4B O4 Y2 141.0(4)
C4A O4 Y2 125.2(3)
Fe1 O4 Y2 102.89(9)
N1 C5 H5A 109.5
N1 C5 H5B 109.5
H5A C5 H5B 109.5
N1 C5 H5C 109.5
H5A C5 H5C 109.5
H5B C5 H5C 109.5
C10 N2 C6 111.0(3)
C10 N2 C8 112.1(3)
C6 N2 C8 109.0(3)
C10 N2 Fe2 111.1(2)
C6 N2 Fe2 106.3(2)
C8 N2 Fe2 107.1(2)
N2 C6 C7 109.8(3)
N2 C6 H6A 109.7
C7 C6 H6A 109.7
N2 C6 H6B 109.7
C7 C6 H6B 109.7
H6A C6 H6B 108.2
O5 C7 C6 109.7(3)
O5 C7 H7A 109.7
C6 C7 H7A 109.7
O5 C7 H7B 109.7
C6 C7 H7B 109.7
H7A C7 H7B 108.2
C7 O5 Fe4 118.0(2)
C7 O5 Fe2 111.0(2)
Fe4 O5 Fe2 99.95(10)
C7 O5 Y2 129.8(2)
Fe4 O5 Y2 94.91(8)
Fe2 O5 Y2 97.89(8)
C9 C8 N2 110.1(3)
C9 C8 H8A 109.6
N2 C8 H8A 109.6
C9 C8 H8B 109.6
N2 C8 H8B 109.6
H8A C8 H8B 108.1
O6 C9 C8 108.6(3)
O6 C9 H9A 110.0
C8 C9 H9A 110.0
O6 C9 H9B 110.0
C8 C9 H9B 110.0
H9A C9 H9B 108.4
C9 O6 Fe2 111.3(2)
C9 O6 Y1 130.8(2)
Fe2 O6 Y1 102.53(9)
N2 C10 H10A 109.5
N2 C10 H10B 109.5
H10A C10 H10B 109.5
N2 C10 H10C 109.5
H10A C10 H10C 109.5
H10B C10 H10C 109.5
C15 N3 C13 110.6(4)
C15 N3 C11 109.8(4)
C13 N3 C11 111.7(4)
C15 N3 Fe3 112.9(3)
C13 N3 Fe3 106.6(2)
C11 N3 Fe3 105.2(2)
N3 C11 C12 111.9(3)
N3 C11 H11A 109.2
C12 C11 H11A 109.2
N3 C11 H11B 109.2
C12 C11 H11B 109.2
H11A C11 H11B 107.9
O7 C12 C11 110.5(3)
O7 C12 H12A 109.5
C11 C12 H12A 109.5
O7 C12 H12B 109.5
C11 C12 H12B 109.5
H12A C12 H12B 108.1
C12 O7 Fe1 127.7(2)
C12 O7 Fe3 117.0(2)
Fe1 O7 Fe3 104.09(10)
C14B C13 N3 117.0(8)
N3 C13 C14A 113.5(4)
N3 C13 H13A 108.9
C14A C13 H13A 108.9
N3 C13 H13B 108.9
C14A C13 H13B 108.9
H13A C13 H13B 107.7
C14B C13 H13C 108.0
N3 C13 H13C 108.0
C14B C13 H13D 108.0
N3 C13 H13D 108.0
H13C C13 H13D 107.3
O8 C14A C13 108.6(4)
O8 C14A H14A 110.0
C13 C14A H14A 110.0
O8 C14A H14B 110.0
C13 C14A H14B 110.0
H14A C14A H14B 108.3
C13 C14B O8 112.9(11)
C13 C14B H14C 109.0
O8 C14B H14C 109.0
C13 C14B H14D 109.0
O8 C14B H14D 109.0
H14C C14B H14D 107.8
C14A O8 Fe3 115.8(3)
C14B O8 Fe3 116.7(7)
C14A O8 Y1 132.8(3)
C14B O8 Y1 127.4(7)
Fe3 O8 Y1 109.52(10)
N3 C15 H15A 109.5
N3 C15 H15B 109.5
H15A C15 H15B 109.5
N3 C15 H15C 109.5
H15A C15 H15C 109.5
H15B C15 H15C 109.5
C20 N4 C16 111.4(3)
C20 N4 C18 110.4(4)
C16 N4 C18 111.4(4)
C20 N4 Fe4 113.2(3)
C16 N4 Fe4 103.8(2)
C18 N4 Fe4 106.5(2)
N4 C16 C17 111.4(3)
N4 C16 H16A 109.4
C17 C16 H16A 109.4
N4 C16 H16B 109.4
C17 C16 H16B 109.4
H16A C16 H16B 108.0
O9 C17 C16 108.2(3)
O9 C17 H17A 110.1
C16 C17 H17A 110.1
O9 C17 H17B 110.1
C16 C17 H17B 110.1
H17A C17 H17B 108.4
C17 O9 Fe2 126.3(2)
C17 O9 Fe4 116.2(2)
Fe2 O9 Fe4 104.78(11)
C19 C18 N4 109.4(4)
C19 C18 H18A 109.8
N4 C18 H18A 109.8
C19 C18 H18B 109.8
N4 C18 H18B 109.8
H18A C18 H18B 108.2
O10 C19 C18 107.7(3)
O10 C19 H19A 110.2
C18 C19 H19A 110.2
O10 C19 H19B 110.2
C18 C19 H19B 110.2
H19A C19 H19B 108.5
C19 O10 Fe4 114.6(2)
C19 O10 Y2 134.5(2)
Fe4 O10 Y2 109.55(10)
N4 C20 H20A 109.5
N4 C20 H20B 109.5
H20A C20 H20B 109.5
N4 C20 H20C 109.5
H20A C20 H20C 109.5
H20B C20 H20C 109.5
C21 O11 Fe1 124.8(2)
C21 O12 Y2 140.7(2)
O12 C21 O11 124.0(3)
O12 C21 C22 119.2(3)
O11 C21 C22 116.8(3)
C24 C22 C23 109.1(5)
C24 C22 C25 112.9(4)
C23 C22 C25 107.8(4)
C24 C22 C21 110.0(3)
C23 C22 C21 109.7(3)
C25 C22 C21 107.2(3)
C22 C23 H23A 109.5
C22 C23 H23B 109.5
H23A C23 H23B 109.5
C22 C23 H23C 109.5
H23A C23 H23C 109.5
H23B C23 H23C 109.5
C22 C24 H24A 109.5
C22 C24 H24B 109.5
H24A C24 H24B 109.5
C22 C24 H24C 109.5
H24A C24 H24C 109.5
H24B C24 H24C 109.5
C22 C25 H25A 109.5
C22 C25 H25B 109.5
H25A C25 H25B 109.5
C22 C25 H25C 109.5
H25A C25 H25C 109.5
H25B C25 H25C 109.5
C26 O13 Y1 137.7(2)
C26 O14 Fe2 125.9(2)
O13 C26 O14 124.8(3)
O13 C26 C27 120.6(3)
O14 C26 C27 114.6(3)
C28A C27 C29A 116.9(6)
C30B C27 C26 116.6(7)
C28A C27 C26 114.5(6)
C29A C27 C26 112.9(5)
C30B C27 C28B 114.2(7)
C26 C27 C28B 111.1(5)
C30B C27 C29B 109.3(7)
C26 C27 C29B 101.3(6)
C28B C27 C29B 102.6(6)
C28A C27 C30A 106.6(6)
C29A C27 C30A 102.4(5)
C26 C27 C30A 101.4(5)
C27 C28A H28A 109.5
C27 C28A H28B 109.5
H28A C28A H28B 109.5
C27 C28A H28C 109.5
H28A C28A H28C 109.5
H28B C28A H28C 109.5
C27 C29A H29A 109.5
C27 C29A H29B 109.5
H29A C29A H29B 109.5
C27 C29A H29C 109.5
H29A C29A H29C 109.5
H29B C29A H29C 109.5
C27 C30A H30A 109.5
C27 C30A H30B 109.5
H30A C30A H30B 109.5
C27 C30A H30C 109.5
H30A C30A H30C 109.5
H30B C30A H30C 109.5
C27 C28B H28D 109.5
C27 C28B H28E 109.5
H28D C28B H28E 109.5
C27 C28B H28F 109.5
H28D C28B H28F 109.5
H28E C28B H28F 109.5
C27 C29B H29D 109.5
C27 C29B H29E 109.5
H29D C29B H29E 109.5
C27 C29B H29F 109.5
H29D C29B H29F 109.5
H29E C29B H29F 109.5
C27 C30B H30D 109.5
C27 C30B H30E 109.5
H30D C30B H30E 109.5
C27 C30B H30F 109.5
H30D C30B H30F 109.5
H30E C30B H30F 109.5
C31 O15 Fe3 127.7(2)
C31 O16 Y1 136.5(2)
O16 C31 O15 124.5(3)
O16 C31 C32 119.4(4)
O15 C31 C32 116.1(3)
C34A C32 C35A 111.3(7)
C34A C32 C31 112.0(5)
C35A C32 C31 108.6(5)
C33B C32 C31 112.0(8)
C33B C32 C35B 104.0(10)
C31 C32 C35B 104.3(7)
C34A C32 C33A 110.5(6)
C35A C32 C33A 106.0(6)
C31 C32 C33A 108.2(5)
C33B C32 C34B 115.7(9)
C31 C32 C34B 109.5(7)
C35B C32 C34B 110.8(9)
C32 C33A H33A 109.5
C32 C33A H33B 109.5
H33A C33A H33B 109.5
C32 C33A H33C 109.5
H33A C33A H33C 109.5
H33B C33A H33C 109.5
C32 C34A H34A 109.5
C32 C34A H34B 109.5
H34A C34A H34B 109.5
C32 C34A H34C 109.5
H34A C34A H34C 109.5
H34B C34A H34C 109.5
C32 C35A H35A 109.5
C32 C35A H35B 109.5
H35A C35A H35B 109.5
C32 C35A H35C 109.5
H35A C35A H35C 109.5
H35B C35A H35C 109.5
C32 C33B H33D 109.5
C32 C33B H33E 109.5
H33D C33B H33E 109.5
C32 C33B H33F 109.5
H33D C33B H33F 109.5
H33E C33B H33F 109.5
C32 C34B H34D 109.5
C32 C34B H34E 109.5
H34D C34B H34E 109.5
C32 C34B H34F 109.5
H34D C34B H34F 109.5
H34E C34B H34F 109.5
C32 C35B H35D 109.5
C32 C35B H35E 109.5
H35D C35B H35E 109.5
C32 C35B H35F 109.5
H35D C35B H35F 109.5
H35E C35B H35F 109.5
C36 O17 Fe4 128.0(2)
C36 O18 Y2 136.8(2)
O18 C36 O17 125.7(3)
O18 C36 C37 118.6(3)
O17 C36 C37 115.6(3)
C38 C37 C40 110.6(6)
C38 C37 C39 112.2(5)
C40 C37 C39 106.0(5)
C38 C37 C36 112.0(4)
C40 C37 C36 106.1(4)
C39 C37 C36 109.5(4)
C37 C38 H38A 109.5
C37 C38 H38B 109.5
H38A C38 H38B 109.5
C37 C38 H38C 109.5
H38A C38 H38C 109.5
H38B C38 H38C 109.5
C37 C39 H39A 109.5
C37 C39 H39B 109.5
H39A C39 H39B 109.5
C37 C39 H39C 109.5
H39A C39 H39C 109.5
H39B C39 H39C 109.5
C37 C40 H40A 109.5
C37 C40 H40B 109.5
H40A C40 H40B 109.5
C37 C40 H40C 109.5
H40A C40 H40C 109.5
H40B C40 H40C 109.5
C41 O19 Y1 135.7(2)
O20 C41 O19 124.3(3)
O20 C41 C42 119.5(3)
O19 C41 C42 116.2(3)
C44 C42 C45 109.5(4)
C44 C42 C43 111.0(4)
C45 C42 C43 108.5(5)
C44 C42 C41 111.8(3)
C45 C42 C41 107.6(4)
C43 C42 C41 108.3(3)
C42 C43 H43A 109.5
C42 C43 H43B 109.5
H43A C43 H43B 109.5
C42 C43 H43C 109.5
H43A C43 H43C 109.5
H43B C43 H43C 109.5
C42 C44 H44A 109.5
C42 C44 H44B 109.5
H44A C44 H44B 109.5
C42 C44 H44C 109.5
H44A C44 H44C 109.5
H44B C44 H44C 109.5
C42 C45 H45A 109.5
C42 C45 H45B 109.5
H45A C45 H45B 109.5
C42 C45 H45C 109.5
H45A C45 H45C 109.5
H45B C45 H45C 109.5
C46 O21 Y2 138.3(2)
O22 C46 O21 123.9(3)
O22 C46 C47 120.4(3)
O21 C46 C47 115.7(3)
C48 C47 C50 107.9(5)
C48 C47 C49 111.4(5)
C50 C47 C49 109.6(5)
C48 C47 C46 108.3(4)
C50 C47 C46 107.9(4)
C49 C47 C46 111.6(4)
C47 C48 H48A 109.5
C47 C48 H48B 109.5
H48A C48 H48B 109.5
C47 C48 H48C 109.5
H48A C48 H48C 109.5
H48B C48 H48C 109.5
C47 C49 H49A 109.5
C47 C49 H49B 109.5
H49A C49 H49B 109.5
C47 C49 H49C 109.5
H49A C49 H49C 109.5
H49B C49 H49C 109.5
C47 C50 H50A 109.5
C47 C50 H50B 109.5
H50A C50 H50B 109.5
C47 C50 H50C 109.5
H50A C50 H50C 109.5
H50B C50 H50C 109.5
N12 N11 Fe3 130.0(3)
N13 N12 N11 177.4(5)
N22 N21 Fe4 126.8(3)
N23 N22 N21 176.6(4)
C61A O61A H61A 109.5
O61A C61A C62A 119.2(6)
O61A C61A C66A 120.7(6)
C62A C61A C66A 120.0
C63A C62A C61A 120.0
C63A C62A H62A 120.0
C61A C62A H62A 120.0
C62A C63A C64A 120.0
C62A C63A H63A 120.0
C64A C63A H63A 120.0
C65A C64A C63A 120.0
C65A C64A H64A 120.0
C63A C64A H64A 120.0
C64A C65A C66A 120.0
C64A C65A H65A 120.0
C66A C65A H65A 120.0
C65A C66A C61A 120.0
C65A C66A H66A 120.0
C61A C66A H66A 120.0
C61B O61B H61B 109.5
O61B C61B C62B 118.4(13)
O61B C61B C66B 121.6(13)
C62B C61B C66B 120.0
C61B C62B C63B 120.0
C61B C62B H62B 120.0
C63B C62B H62B 120.0
C64B C63B C62B 120.0
C64B C63B H63B 120.0
C62B C63B H63B 120.0
C63B C64B C65B 120.0
C63B C64B H64B 120.0
C65B C64B H64B 120.0
C66B C65B C64B 120.0
C66B C65B H65B 120.0
C64B C65B H65B 120.0
C65B C66B C61B 120.0
C65B C66B H66B 120.0
C61B C66B H66B 120.0

loop_
_geom_bond_atom_site_label_1
_geom_bond_atom_site_label_2
_geom_bond_distance
Y1 O19 2.257(2)
Y1 O8 2.288(2)
Y1 O6 2.303(2)
Y1 O16 2.328(2)
Y1 O13 2.380(2)
Y1 O1 2.384(2)
Y1 O2 2.384(2)
Y1 O3 2.587(2)
Y1 Y2 3.8631(5)
Y2 O10 2.255(2)
Y2 O21 2.276(2)
Y2 O4 2.303(2)
Y2 O12 2.328(2)
Y2 O2 2.349(2)
Y2 O18 2.357(2)
Y2 O1 2.416(2)
Y2 O5 2.591(2)
Fe1 O1 1.936(2)
Fe1 O7 1.973(2)
Fe1 O11 1.979(2)
Fe1 O4 1.986(2)
Fe1 O3 2.068(2)
Fe1 N1 2.209(3)
Fe2 O2 1.944(2)
Fe2 O14 1.962(2)
Fe2 O6 1.980(2)
Fe2 O9 1.984(2)
Fe2 O5 2.070(2)
Fe2 N2 2.201(3)
Fe3 O8 1.961(2)
Fe3 O15 1.996(3)
Fe3 N11 2.011(3)
Fe3 O7 2.025(2)
Fe3 O3 2.043(2)
Fe3 N3 2.218(3)
Fe4 O10 1.952(2)
Fe4 O9 2.002(2)
Fe4 N21 2.009(3)
Fe4 O17 2.013(3)
Fe4 O5 2.053(2)
Fe4 N4 2.220(3)
O1 H1 0.85(3)
O2 H2 0.86(3)
N1 C3B 1.413(10)
N1 C5 1.474(6)
N1 C1 1.476(5)
N1 C3A 1.582(8)
C1 C2 1.523(5)
C1 H1A 0.9900
C1 H1B 0.9900
C2 O3 1.436(4)
C2 H2A 0.9900
C2 H2B 0.9900
C3A C4A 1.504(8)
C3A H3A1 0.9900
C3A H3A2 0.9900
C4A O4 1.436(8)
C4A H4A1 0.9900
C4A H4A2 0.9900
C3B C4B 1.504(12)
C3B H3B1 0.9900
C3B H3B2 0.9900
C4B O4 1.429(11)
C4B H4B1 0.9900
C4B H4B2 0.9900
C5 H5A 0.9800
C5 H5B 0.9800
C5 H5C 0.9800
N2 C10 1.460(5)
N2 C6 1.482(5)
N2 C8 1.503(5)
C6 C7 1.506(5)
C6 H6A 0.9900
C6 H6B 0.9900
C7 O5 1.431(4)
C7 H7A 0.9900
C7 H7B 0.9900
C8 C9 1.489(5)
C8 H8A 0.9900
C8 H8B 0.9900
C9 O6 1.422(4)
C9 H9A 0.9900
C9 H9B 0.9900
C10 H10A 0.9800
C10 H10B 0.9800
C10 H10C 0.9800
N3 C15 1.466(5)
N3 C13 1.466(5)
N3 C11 1.482(6)
C11 C12 1.495(6)
C11 H11A 0.9900
C11 H11B 0.9900
C12 O7 1.415(4)
C12 H12A 0.9900
C12 H12B 0.9900
C13 C14B 1.365(17)
C13 C14A 1.479(7)
C13 H13A 0.9900
C13 H13B 0.9900
C13 H13C 0.9900
C13 H13D 0.9900
C14A O8 1.400(5)
C14A H14A 0.9900
C14A H14B 0.9900
C14B O8 1.441(16)
C14B H14C 0.9900
C14B H14D 0.9900
C15 H15A 0.9800
C15 H15B 0.9800
C15 H15C 0.9800
N4 C20 1.471(5)
N4 C16 1.471(5)
N4 C18 1.491(5)
C16 C17 1.500(5)
C16 H16A 0.9900
C16 H16B 0.9900
C17 O9 1.426(4)
C17 H17A 0.9900
C17 H17B 0.9900
C18 C19 1.480(6)
C18 H18A 0.9900
C18 H18B 0.9900
C19 O10 1.395(4)
C19 H19A 0.9900
C19 H19B 0.9900
C20 H20A 0.9800
C20 H20B 0.9800
C20 H20C 0.9800
O11 C21 1.282(4)
O12 C21 1.235(4)
C21 C22 1.521(5)
C22 C24 1.502(6)
C22 C23 1.512(7)
C22 C25 1.514(6)
C23 H23A 0.9800
C23 H23B 0.9800
C23 H23C 0.9800
C24 H24A 0.9800
C24 H24B 0.9800
C24 H24C 0.9800
C25 H25A 0.9800
C25 H25B 0.9800
C25 H25C 0.9800
O13 C26 1.233(4)
O14 C26 1.284(4)
C26 C27 1.523(6)
C27 C30B 1.430(10)
C27 C28A 1.464(9)
C27 C29A 1.517(9)
C27 C28B 1.555(8)
C27 C29B 1.619(10)
C27 C30A 1.642(9)
C28A H28A 0.9800
C28A H28B 0.9800
C28A H28C 0.9800
C29A H29A 0.9800
C29A H29B 0.9800
C29A H29C 0.9800
C30A H30A 0.9800
C30A H30B 0.9800
C30A H30C 0.9800
C28B H28D 0.9800
C28B H28E 0.9800
C28B H28F 0.9800
C29B H29D 0.9800
C29B H29E 0.9800
C29B H29F 0.9800
C30B H30D 0.9800
C30B H30E 0.9800
C30B H30F 0.9800
O15 C31 1.267(5)
O16 C31 1.242(4)
C31 C32 1.523(5)
C32 C34A 1.508(9)
C32 C35A 1.518(9)
C32 C33B 1.523(12)
C32 C35B 1.529(11)
C32 C33A 1.540(8)
C32 C34B 1.545(11)
C33A H33A 0.9800
C33A H33B 0.9800
C33A H33C 0.9800
C34A H34A 0.9800
C34A H34B 0.9800
C34A H34C 0.9800
C35A H35A 0.9800
C35A H35B 0.9800
C35A H35C 0.9800
C33B H33D 0.9800
C33B H33E 0.9800
C33B H33F 0.9800
C34B H34D 0.9800
C34B H34E 0.9800
C34B H34F 0.9800
C35B H35D 0.9800
C35B H35E 0.9800
C35B H35F 0.9800
O17 C36 1.265(5)
O18 C36 1.242(4)
C36 C37 1.535(5)
C37 C38 1.485(7)
C37 C40 1.516(8)
C37 C39 1.531(7)
C38 H38A 0.9800
C38 H38B 0.9800
C38 H38C 0.9800
C39 H39A 0.9800
C39 H39B 0.9800
C39 H39C 0.9800
C40 H40A 0.9800
C40 H40B 0.9800
C40 H40C 0.9800
O19 C41 1.269(4)
O20 C41 1.246(4)
C41 C42 1.531(5)
C42 C44 1.503(6)
C42 C45 1.513(7)
C42 C43 1.516(7)
C43 H43A 0.9800
C43 H43B 0.9800
C43 H43C 0.9800
C44 H44A 0.9800
C44 H44B 0.9800
C44 H44C 0.9800
C45 H45A 0.9800
C45 H45B 0.9800
C45 H45C 0.9800
O21 C46 1.263(4)
O22 C46 1.247(4)
C46 C47 1.535(5)
C47 C48 1.508(8)
C47 C50 1.515(7)
C47 C49 1.516(6)
C48 H48A 0.9800
C48 H48B 0.9800
C48 H48C 0.9800
C49 H49A 0.9800
C49 H49B 0.9800
C49 H49C 0.9800
C50 H50A 0.9800
C50 H50B 0.9800
C50 H50C 0.9800
N11 N12 1.184(5)
N12 N13 1.145(6)
N21 N22 1.192(5)
N22 N23 1.141(5)
O61A C61A 1.373(7)
O61A H61A 0.8400
C61A C62A 1.3900
C61A C66A 1.3900
C62A C63A 1.3900
C62A H62A 0.9500
C63A C64A 1.3900
C63A H63A 0.9500
C64A C65A 1.3900
C64A H64A 0.9500
C65A C66A 1.3900
C65A H65A 0.9500
C66A H66A 0.9500
O61B C61B 1.357(16)
O61B H61B 0.8400
C61B C62B 1.3900
C61B C66B 1.3900
C62B C63B 1.3900
C62B H62B 0.9500
C63B C64B 1.3900
C63B H63B 0.9500
C64B C65B 1.3900
C64B H64B 0.9500
C65B C66B 1.3900
C65B H65B 0.9500
C66B H66B 0.9500

loop_
_geom_hbond_atom_site_label_D
_geom_hbond_atom_site_label_H
_geom_hbond_atom_site_label_A
_geom_hbond_distance_DH
_geom_hbond_distance_HA
_geom_hbond_distance_DA
_geom_hbond_angle_DHA
_geom_hbond_site_symmetry_A
O1 H1 O22 0.85(3) 1.86(3) 2.693(3) 166(4) .
O2 H2 O20 0.86(3) 1.80(3) 2.632(3) 161(4) .
O61A H61A O22 0.84 1.88 2.708(5) 171.1 .
O61B H61B O20 0.84 1.95 2.750(12) 159.5 2_545
